data_7006336
loop_
_publ_author_name
'Avent, Anthony G.'
'Antolini, Floria'
'Hitchcock, Peter B.'
'Khvostov, Alexei V.'
'Lappert, Michael F.'
'Protchenko, Andrey V.'

_publ_section_title
;
 Reactions between a sodium amide Na[N(SiMe3)R1] (R1 = SiMe3, SiMe2Ph
 or But) and a cyanoalkane RCN (R = Ad or Bu(t)).
;
_journal_issue 7
_journal_name_full 'Dalton transactions (Cambridge, England : 2003)'
_journal_page_first 919
_journal_page_last 927
_journal_paper_doi 10.1039/b506753g
_journal_year 2006
_chemical_compound_source 'synthesis as described'
_chemical_formula_moiety 'C66 H84 N6 Na6'
_chemical_formula_sum 'C66 H84 N6 Na6'
_chemical_formula_weight 1099.33
_chemical_name_systematic
;
?
;
_space_group_IT_number 2
_symmetry_cell_setting triclinic
_symmetry_Int_Tables_number 2
_symmetry_space_group_name_Hall '-P 1'
_symmetry_space_group_name_H-M 'P -1'
_atom_sites_solution_hydrogens geom
_atom_sites_solution_primary direct
_atom_sites_solution_secondary difmap
_audit_conform_dict_location ftp://ftp.iucr.org/pub/cif_core.dic
_audit_conform_dict_name cif_core.dic
_audit_conform_dict_version 2.3
_audit_creation_date 2005-07-19T14:26:09-00:00
_audit_creation_method 'WinGX routine CIF_UPDATE'
_cell_angle_alpha 99.552(2)
_cell_angle_beta 106.080(2)
_cell_angle_gamma 108.896(2)
_cell_formula_units_Z 1
_cell_length_a 11.8309(5)
_cell_length_b 12.2435(5)
_cell_length_c 12.8840(6)
_cell_measurement_reflns_used 34411
_cell_measurement_temperature 173(2)
_cell_measurement_theta_max 26.022
_cell_measurement_theta_min 3.395
_cell_measurement_wavelength 0.71073
_cell_volume 1628.15(13)
_computing_cell_refinement 'HKL Scalepack (Otwinowski & Minor 1997)'
_computing_data_collection 'Collect (Nonius BV, 1997-2000)'
_computing_data_reduction 'HKL Denzo and Scalepack (Otwinowski & Minor 1997)'
_computing_molecular_graphics 'Ortep-3 for Windows (Farrugia, 1997)'
_computing_publication_material 'WinGX publication routines (Farrugia, 1999)'
_computing_structure_refinement 'SHELXL-97 (Sheldrick, 1997)'
_computing_structure_solution 'SHELXS-86 (Sheldrick, 1986)'
_diffrn_ambient_temperature 173(2)
_diffrn_detector 'CCD plate'
_diffrn_detector_area_resol_mean 9
_diffrn_measured_fraction_theta_full 0.976
_diffrn_measured_fraction_theta_max 0.976
_diffrn_measurement_device '95mm CCD camera on \k-goniostat'
_diffrn_measurement_device_type KappaCCD
_diffrn_measurement_method 'CCD rotation images, thick slices'
_diffrn_orient_matrix_type 'by Nonius Collect from scalepack cell'
_diffrn_orient_matrix_UB_11 -0.949425E-1
_diffrn_orient_matrix_UB_12 -0.389631E-1
_diffrn_orient_matrix_UB_13 -0.224882E-1
_diffrn_orient_matrix_UB_21 0.95638E-2
_diffrn_orient_matrix_UB_22 -0.621321E-1
_diffrn_orient_matrix_UB_23 0.39318E-1
_diffrn_orient_matrix_UB_31 0.47868E-2
_diffrn_orient_matrix_UB_32 0.520959E-1
_diffrn_orient_matrix_UB_33 0.709465E-1
_diffrn_radiation_monochromator graphite
_diffrn_radiation_probe x-ray
_diffrn_radiation_type MoK\a
_diffrn_radiation_wavelength 0.71073
_diffrn_reflns_av_R_equivalents 0.0518
_diffrn_reflns_av_unetI/netI 0.0367
_diffrn_reflns_limit_h_max 14
_diffrn_reflns_limit_h_min -14
_diffrn_reflns_limit_k_max 15
_diffrn_reflns_limit_k_min -15
_diffrn_reflns_limit_l_max 15
_diffrn_reflns_limit_l_min -15
_diffrn_reflns_number 21553
_diffrn_reflns_theta_full 26.13
_diffrn_reflns_theta_max 26.13
_diffrn_reflns_theta_min 3.4
_diffrn_source 'Enraf Nonius FR590'
_exptl_absorpt_coefficient_mu 0.1
_exptl_absorpt_correction_type none
_exptl_crystal_colour yellow
_exptl_crystal_density_diffrn 1.121
_exptl_crystal_density_method 'not measured'
_exptl_crystal_description prism
_exptl_crystal_F_000 588
_exptl_crystal_size_max 0.5
_exptl_crystal_size_mid 0.5
_exptl_crystal_size_min 0.4
_refine_diff_density_max 0.252
_refine_diff_density_min -0.276
_refine_diff_density_rms 0.038
_refine_ls_extinction_method none
_refine_ls_goodness_of_fit_ref 1.048
_refine_ls_hydrogen_treatment constr
_refine_ls_matrix_type full
_refine_ls_number_parameters 352
_refine_ls_number_reflns 6343
_refine_ls_number_restraints 0
_refine_ls_restrained_S_all 1.048
_refine_ls_R_factor_all 0.0582
_refine_ls_R_factor_gt 0.0459
_refine_ls_shift/su_max 0
_refine_ls_shift/su_mean 0
_refine_ls_structure_factor_coef Fsqd
_refine_ls_weighting_details 'calc w=1/[\s^2^(Fo^2^)+(0.0570P)^2^+0.6126P] where P=(Fo^2^+2Fc^2^)/3'
_refine_ls_weighting_scheme calc
_refine_ls_wR_factor_gt 0.1187
_refine_ls_wR_factor_ref 0.1267
_reflns_number_gt 5254
_reflns_number_total 6343
_reflns_threshold_expression >2sigma(I)
_cod_data_source_file b506753g.txt
_cod_data_source_block (4b)-jul1705
_cod_original_cell_volume 1628.15(12)
_cod_database_code 7006336

loop_
_symmetry_equiv_pos_as_xyz
'x, y, z'
'-x, -y, -z'

loop_
_atom_site_label
_atom_site_type_symbol
_atom_site_fract_x
_atom_site_fract_y
_atom_site_fract_z
_atom_site_U_iso_or_equiv
_atom_site_adp_type
_atom_site_occupancy
_atom_site_symmetry_multiplicity
_atom_site_calc_flag
_atom_site_refinement_flags
_atom_site_disorder_assembly
_atom_site_disorder_group
Na1 Na 0.56865(6) 0.57809(6) 0.36694(6) 0.03950(18) Uani 1 1 d . . .
Na2 Na 0.64390(6) 0.39760(6) 0.48099(5) 0.03703(18) Uani 1 1 d . . .
Na3 Na 0.71131(6) 0.60965(6) 0.68571(5) 0.03459(17) Uani 1 1 d . . .
N1 N 0.48285(13) 0.36114(13) 0.31002(11) 0.0340(3) Uani 1 1 d . . .
N2 N 0.75305(12) 0.60549(13) 0.51309(12) 0.0345(3) Uani 1 1 d . . .
N3 N 0.62855(13) 0.39827(12) 0.65618(12) 0.0344(3) Uani 1 1 d . . .
C1 C 0.44901(14) 0.28887(14) 0.21554(13) 0.0301(3) Uani 1 1 d . . .
C2 C 0.34873(15) 0.29548(14) 0.11470(13) 0.0302(3) Uani 1 1 d . . .
C3 C 0.38399(17) 0.37222(17) 0.05025(15) 0.0414(4) Uani 1 1 d . . .
H3 H 0.472 0.4152 0.0645 0.05 Uiso 1 1 calc R . .
C4 C 0.2930(2) 0.3868(2) -0.03401(17) 0.0505(5) Uani 1 1 d . . .
H4 H 0.3191 0.4393 -0.0771 0.061 Uiso 1 1 calc R . .
C5 C 0.16461(19) 0.3257(2) -0.05601(16) 0.0487(5) Uani 1 1 d . . .
H5 H 0.1023 0.3354 -0.1144 0.058 Uiso 1 1 calc R . .
C6 C 0.12760(17) 0.25056(18) 0.00740(15) 0.0441(4) Uani 1 1 d . . .
H6 H 0.0393 0.2093 -0.0065 0.053 Uiso 1 1 calc R . .
C7 C 0.21817(16) 0.23470(16) 0.09131(14) 0.0364(4) Uani 1 1 d . . .
H7 H 0.1911 0.1816 0.1337 0.044 Uiso 1 1 calc R . .
C8 C 0.50002(19) 0.18937(17) 0.18759(15) 0.0434(4) Uani 1 1 d . . .
C9 C 0.3914(3) 0.0666(2) 0.1434(3) 0.0979(11) Uani 1 1 d . . .
H9A H 0.3257 0.0642 0.0761 0.147 Uiso 1 1 calc R . .
H9B H 0.3544 0.0511 0.2013 0.147 Uiso 1 1 calc R . .
H9C H 0.424 0.0049 0.1241 0.147 Uiso 1 1 calc R . .
C10 C 0.6037(3) 0.1954(2) 0.2916(2) 0.0773(8) Uani 1 1 d . . .
H10A H 0.6738 0.2748 0.3181 0.116 Uiso 1 1 calc R . .
H10B H 0.636 0.1332 0.2729 0.116 Uiso 1 1 calc R . .
H10C H 0.5683 0.1819 0.3509 0.116 Uiso 1 1 calc R . .
C11 C 0.5624(3) 0.2106(3) 0.0993(2) 0.0838(9) Uani 1 1 d . . .
H11A H 0.6322 0.2904 0.1275 0.126 Uiso 1 1 calc R . .
H11B H 0.4986 0.2062 0.0296 0.126 Uiso 1 1 calc R . .
H11C H 0.5964 0.149 0.0842 0.126 Uiso 1 1 calc R . .
C12 C 0.86347(14) 0.67844(14) 0.52939(13) 0.0299(3) Uani 1 1 d . . .
C13 C 0.94011(14) 0.77499(15) 0.64207(14) 0.0328(4) Uani 1 1 d . . .
C14 C 1.02510(16) 0.75655(17) 0.72998(15) 0.0402(4) Uani 1 1 d . . .
H14 H 1.0402 0.6847 0.7183 0.048 Uiso 1 1 calc R . .
C15 C 1.08795(18) 0.8419(2) 0.83443(16) 0.0516(5) Uani 1 1 d . . .
H15 H 1.1456 0.8279 0.8933 0.062 Uiso 1 1 calc R . .
C16 C 1.0671(2) 0.94678(19) 0.85308(18) 0.0545(5) Uani 1 1 d . . .
H16 H 1.1104 1.0052 0.9244 0.065 Uiso 1 1 calc R . .
C17 C 0.9833(2) 0.96609(18) 0.76767(18) 0.0528(5) Uani 1 1 d . . .
H17 H 0.9684 1.0381 0.7801 0.063 Uiso 1 1 calc R . .
C18 C 0.92010(17) 0.88104(16) 0.66316(16) 0.0425(4) Uani 1 1 d . . .
H18 H 0.8621 0.8956 0.605 0.051 Uiso 1 1 calc R . .
C19 C 0.93256(15) 0.68297(16) 0.44207(14) 0.0355(4) Uani 1 1 d . . .
C20 C 0.9535(2) 0.8011(2) 0.41035(18) 0.0507(5) Uani 1 1 d . . .
H20A H 0.8709 0.8068 0.3783 0.076 Uiso 1 1 calc R . .
H20B H 0.9957 0.8033 0.3547 0.076 Uiso 1 1 calc R . .
H20C H 1.0074 0.869 0.4777 0.076 Uiso 1 1 calc R . .
C21 C 0.8527(2) 0.5765(2) 0.33728(16) 0.0563(5) Uani 1 1 d . . .
H21A H 0.7686 0.5788 0.3042 0.084 Uiso 1 1 calc R . .
H21B H 0.8425 0.5013 0.3579 0.084 Uiso 1 1 calc R . .
H21C H 0.8959 0.5812 0.2823 0.084 Uiso 1 1 calc R . .
C22 C 1.06338(17) 0.67722(19) 0.49255(17) 0.0446(4) Uani 1 1 d . . .
H22A H 1.0519 0.6019 0.5132 0.067 Uiso 1 1 calc R . .
H22B H 1.1161 0.7455 0.5598 0.067 Uiso 1 1 calc R . .
H22C H 1.1057 0.6807 0.437 0.067 Uiso 1 1 calc R . .
C23 C 0.63375(15) 0.32678(14) 0.71470(13) 0.0292(3) Uani 1 1 d . . .
C24 C 0.51033(15) 0.22674(14) 0.70560(14) 0.0319(3) Uani 1 1 d . . .
C25 C 0.45230(16) 0.23475(16) 0.78508(15) 0.0387(4) Uani 1 1 d . . .
H25 H 0.4939 0.301 0.851 0.046 Uiso 1 1 calc R . .
C26 C 0.33408(18) 0.14754(18) 0.77012(18) 0.0474(5) Uani 1 1 d . . .
H26 H 0.2958 0.1552 0.8253 0.057 Uiso 1 1 calc R . .
C27 C 0.27284(18) 0.05052(17) 0.67557(19) 0.0498(5) Uani 1 1 d . . .
H27 H 0.1932 -0.0098 0.6659 0.06 Uiso 1 1 calc R . .
C28 C 0.32786(19) 0.04169(18) 0.59511(19) 0.0530(5) Uani 1 1 d . . .
H28 H 0.2853 -0.0243 0.529 0.064 Uiso 1 1 calc R . .
C29 C 0.44548(18) 0.12881(16) 0.60990(16) 0.0445(4) Uani 1 1 d . . .
H29 H 0.4822 0.1213 0.5536 0.053 Uiso 1 1 calc R . .
C30 C 0.75949(16) 0.32580(16) 0.79498(15) 0.0359(4) Uani 1 1 d . . .
C31 C 0.87241(17) 0.44041(18) 0.80987(18) 0.0462(5) Uani 1 1 d . . .
H31A H 0.8768 0.4462 0.736 0.069 Uiso 1 1 calc R . .
H31B H 0.9519 0.4377 0.8565 0.069 Uiso 1 1 calc R . .
H31C H 0.8608 0.5107 0.8466 0.069 Uiso 1 1 calc R . .
C32 C 0.77778(19) 0.21465(18) 0.7403(2) 0.0515(5) Uani 1 1 d . . .
H32A H 0.7053 0.1419 0.7314 0.077 Uiso 1 1 calc R . .
H32B H 0.8569 0.2125 0.7882 0.077 Uiso 1 1 calc R . .
H32C H 0.7828 0.2186 0.6662 0.077 Uiso 1 1 calc R . .
C33 C 0.75399(19) 0.3182(2) 0.91100(16) 0.0509(5) Uani 1 1 d . . .
H33A H 0.6817 0.2453 0.9024 0.076 Uiso 1 1 calc R . .
H33B H 0.7431 0.389 0.9476 0.076 Uiso 1 1 calc R . .
H33C H 0.8336 0.3154 0.9573 0.076 Uiso 1 1 calc R . .

loop_
_atom_site_aniso_label
_atom_site_aniso_U_11
_atom_site_aniso_U_22
_atom_site_aniso_U_33
_atom_site_aniso_U_23
_atom_site_aniso_U_13
_atom_site_aniso_U_12
Na1 0.0262(3) 0.0395(4) 0.0460(4) 0.0154(3) 0.0077(3) 0.0071(3)
Na2 0.0371(4) 0.0360(4) 0.0287(3) 0.0069(3) 0.0058(3) 0.0089(3)
Na3 0.0291(3) 0.0337(4) 0.0326(3) 0.0048(3) 0.0110(3) 0.0040(3)
N1 0.0283(7) 0.0355(7) 0.0314(7) 0.0063(6) 0.0072(6) 0.0084(6)
N2 0.0249(7) 0.0371(8) 0.0348(7) 0.0118(6) 0.0081(6) 0.0049(6)
N3 0.0347(7) 0.0347(8) 0.0331(7) 0.0129(6) 0.0118(6) 0.0111(6)
C1 0.0241(8) 0.0299(8) 0.0311(8) 0.0084(7) 0.0076(6) 0.0057(6)
C2 0.0275(8) 0.0303(8) 0.0278(8) 0.0025(6) 0.0070(6) 0.0099(7)
C3 0.0325(9) 0.0498(11) 0.0426(10) 0.0188(8) 0.0131(8) 0.0143(8)
C4 0.0517(12) 0.0622(13) 0.0476(11) 0.0293(10) 0.0191(9) 0.0264(10)
C5 0.0426(11) 0.0665(13) 0.0389(10) 0.0152(9) 0.0071(8) 0.0297(10)
C6 0.0274(9) 0.0547(11) 0.0383(10) 0.0023(8) 0.0047(7) 0.0126(8)
C7 0.0300(8) 0.0377(9) 0.0317(8) 0.0050(7) 0.0072(7) 0.0065(7)
C8 0.0474(11) 0.0418(10) 0.0377(9) 0.0054(8) 0.0064(8) 0.0234(9)
C9 0.0816(19) 0.0338(12) 0.156(3) 0.0001(15) 0.025(2) 0.0219(13)
C10 0.102(2) 0.0798(17) 0.0551(14) 0.0095(12) 0.0029(13) 0.0670(17)
C11 0.102(2) 0.120(2) 0.0765(17) 0.0347(17) 0.0488(16) 0.084(2)
C12 0.0252(8) 0.0313(8) 0.0307(8) 0.0138(7) 0.0071(6) 0.0080(7)
C13 0.0225(7) 0.0335(9) 0.0357(9) 0.0126(7) 0.0103(7) 0.0012(7)
C14 0.0335(9) 0.0434(10) 0.0370(9) 0.0128(8) 0.0085(7) 0.0091(8)
C15 0.0358(10) 0.0657(14) 0.0360(10) 0.0114(9) 0.0035(8) 0.0075(9)
C16 0.0458(11) 0.0472(12) 0.0444(11) -0.0011(9) 0.0116(9) -0.0035(9)
C17 0.0566(12) 0.0346(10) 0.0574(13) 0.0065(9) 0.0229(10) 0.0065(9)
C18 0.0386(10) 0.0377(10) 0.0450(10) 0.0126(8) 0.0121(8) 0.0089(8)
C19 0.0277(8) 0.0428(10) 0.0359(9) 0.0174(7) 0.0122(7) 0.0097(7)
C20 0.0494(11) 0.0647(13) 0.0618(13) 0.0424(11) 0.0318(10) 0.0295(10)
C21 0.0462(11) 0.0704(14) 0.0378(10) 0.0063(10) 0.0174(9) 0.0070(10)
C22 0.0385(10) 0.0548(12) 0.0514(11) 0.0238(9) 0.0213(9) 0.0227(9)
C23 0.0291(8) 0.0298(8) 0.0297(8) 0.0072(7) 0.0124(6) 0.0116(7)
C24 0.0294(8) 0.0297(8) 0.0375(9) 0.0143(7) 0.0099(7) 0.0118(7)
C25 0.0306(9) 0.0408(10) 0.0437(10) 0.0138(8) 0.0140(7) 0.0108(7)
C26 0.0351(10) 0.0523(12) 0.0627(13) 0.0266(10) 0.0236(9) 0.0165(9)
C27 0.0307(9) 0.0398(10) 0.0764(14) 0.0258(10) 0.0140(9) 0.0099(8)
C28 0.0436(11) 0.0344(10) 0.0615(13) 0.0059(9) 0.0059(10) 0.0055(9)
C29 0.0441(10) 0.0375(10) 0.0455(10) 0.0084(8) 0.0145(8) 0.0106(8)
C30 0.0284(8) 0.0386(9) 0.0442(10) 0.0170(8) 0.0134(7) 0.0145(7)
C31 0.0275(9) 0.0463(11) 0.0614(12) 0.0179(9) 0.0121(8) 0.0121(8)
C32 0.0434(11) 0.0453(11) 0.0798(15) 0.0243(10) 0.0287(10) 0.0255(9)
C33 0.0402(10) 0.0690(13) 0.0445(11) 0.0266(10) 0.0088(8) 0.0225(10)

loop_
_atom_type_symbol
_atom_type_description
_atom_type_scat_dispersion_real
_atom_type_scat_dispersion_imag
_atom_type_scat_source
C C 0.0033 0.0016 'International Tables Vol C Tables 4.2.6.8 and 6.1.1.4'
H H 0 0 'International Tables Vol C Tables 4.2.6.8 and 6.1.1.4'
N N 0.0061 0.0033 'International Tables Vol C Tables 4.2.6.8 and 6.1.1.4'
Na Na 0.0362 0.0249 'International Tables Vol C Tables 4.2.6.8 and 6.1.1.4'

loop_
_geom_angle_atom_site_label_1
_geom_angle_atom_site_label_2
_geom_angle_atom_site_label_3
_geom_angle
_geom_angle_site_symmetry_1
_geom_angle_site_symmetry_3
_geom_angle_publ_flag
N2 Na1 N3 138.59(6) . 2_666 ?
N2 Na1 N1 96.69(5) . . ?
N3 Na1 N1 97.46(5) 2_666 . ?
N2 Na1 Na2 49.28(4) . . ?
N3 Na1 Na2 123.61(4) 2_666 . ?
N1 Na1 Na2 48.67(4) . . ?
N2 Na1 Na3 126.48(4) . 2_666 ?
N3 Na1 Na3 48.10(4) 2_666 2_666 ?
N1 Na1 Na3 49.91(4) . 2_666 ?
Na2 Na1 Na3 82.60(2) . 2_666 ?
N3 Na2 N1 128.91(6) . . ?
N3 Na2 N2 99.24(5) . . ?
N1 Na2 N2 98.17(5) . . ?
N3 Na2 Na1 118.07(4) . . ?
N1 Na2 Na1 50.69(4) . . ?
N2 Na2 Na1 48.76(4) . . ?
N3 Na2 Na3 49.55(4) . . ?
N1 Na2 Na3 121.20(4) . . ?
N2 Na2 Na3 50.20(4) . . ?
Na1 Na2 Na3 78.04(2) . . ?
N3 Na3 N2 96.21(5) . . ?
N3 Na3 N1 96.82(5) . 2_666 ?
N2 Na3 N1 116.84(5) . 2_666 ?
N3 Na3 Na2 47.90(4) . . ?
N2 Na3 Na2 48.79(4) . . ?
N1 Na3 Na2 109.81(4) 2_666 . ?
N3 Na3 Na1 48.50(4) . 2_666 ?
N2 Na3 Na1 109.16(4) . 2_666 ?
N1 Na3 Na1 48.86(4) 2_666 2_666 ?
Na2 Na3 Na1 71.21(2) . 2_666 ?
C1 N1 Na2 131.31(12) . . ?
C1 N1 Na1 130.12(12) . . ?
Na2 N1 Na1 80.64(5) . . ?
C1 N1 Na3 104.41(10) . 2_666 ?
Na2 N1 Na3 118.61(6) . 2_666 ?
Na1 N1 Na3 81.24(5) . 2_666 ?
C12 N2 Na1 124.75(11) . . ?
C12 N2 Na2 138.70(12) . . ?
Na1 N2 Na2 81.96(5) . . ?
C12 N2 Na3 111.74(11) . . ?
Na1 N2 Na3 109.98(6) . . ?
Na2 N2 Na3 81.01(5) . . ?
C23 N3 Na2 132.56(11) . . ?
C23 N3 Na3 137.01(12) . . ?
Na2 N3 Na3 82.55(5) . . ?
C23 N3 Na1 107.05(11) . 2_666 ?
Na2 N3 Na1 101.62(6) . 2_666 ?
Na3 N3 Na1 83.39(5) . 2_666 ?
N1 C1 C2 119.25(14) . . ?
N1 C1 C8 126.25(15) . . ?
C2 C1 C8 114.50(13) . . ?
C3 C2 C7 117.47(15) . . ?
C3 C2 C1 121.05(14) . . ?
C7 C2 C1 121.14(15) . . ?
C4 C3 C2 121.11(17) . . ?
C4 C3 H3 119.4 . . ?
C2 C3 H3 119.4 . . ?
C5 C4 C3 120.52(18) . . ?
C5 C4 H4 119.7 . . ?
C3 C4 H4 119.7 . . ?
C6 C5 C4 119.37(17) . . ?
C6 C5 H5 120.3 . . ?
C4 C5 H5 120.3 . . ?
C5 C6 C7 120.42(17) . . ?
C5 C6 H6 119.8 . . ?
C7 C6 H6 119.8 . . ?
C6 C7 C2 121.10(17) . . ?
C6 C7 H7 119.5 . . ?
C2 C7 H7 119.5 . . ?
C9 C8 C10 110.6(2) . . ?
C9 C8 C11 109.4(2) . . ?
C10 C8 C11 106.3(2) . . ?
C9 C8 C1 110.08(17) . . ?
C10 C8 C1 110.07(15) . . ?
C11 C8 C1 110.29(16) . . ?
C8 C9 H9A 109.5 . . ?
C8 C9 H9B 109.5 . . ?
H9A C9 H9B 109.5 . . ?
C8 C9 H9C 109.5 . . ?
H9A C9 H9C 109.5 . . ?
H9B C9 H9C 109.5 . . ?
C8 C10 H10A 109.5 . . ?
C8 C10 H10B 109.5 . . ?
H10A C10 H10B 109.5 . . ?
C8 C10 H10C 109.5 . . ?
H10A C10 H10C 109.5 . . ?
H10B C10 H10C 109.5 . . ?
C8 C11 H11A 109.5 . . ?
C8 C11 H11B 109.5 . . ?
H11A C11 H11B 109.5 . . ?
C8 C11 H11C 109.5 . . ?
H11A C11 H11C 109.5 . . ?
H11B C11 H11C 109.5 . . ?
N2 C12 C13 119.61(14) . . ?
N2 C12 C19 125.73(15) . . ?
C13 C12 C19 114.64(13) . . ?
C18 C13 C14 117.60(16) . . ?
C18 C13 C12 120.71(15) . . ?
C14 C13 C12 121.51(15) . . ?
C15 C14 C13 120.92(18) . . ?
C15 C14 H14 119.5 . . ?
C13 C14 H14 119.5 . . ?
C16 C15 C14 120.39(19) . . ?
C16 C15 H15 119.8 . . ?
C14 C15 H15 119.8 . . ?
C17 C16 C15 119.45(19) . . ?
C17 C16 H16 120.3 . . ?
C15 C16 H16 120.3 . . ?
C16 C17 C18 120.4(2) . . ?
C16 C17 H17 119.8 . . ?
C18 C17 H17 119.8 . . ?
C17 C18 C13 121.24(18) . . ?
C17 C18 H18 119.4 . . ?
C13 C18 H18 119.4 . . ?
C21 C19 C20 110.02(16) . . ?
C21 C19 C22 108.51(16) . . ?
C20 C19 C22 108.22(15) . . ?
C21 C19 C12 110.08(14) . . ?
C20 C19 C12 109.54(15) . . ?
C22 C19 C12 110.44(13) . . ?
C19 C20 H20A 109.5 . . ?
C19 C20 H20B 109.5 . . ?
H20A C20 H20B 109.5 . . ?
C19 C20 H20C 109.5 . . ?
H20A C20 H20C 109.5 . . ?
H20B C20 H20C 109.5 . . ?
C19 C21 H21A 109.5 . . ?
C19 C21 H21B 109.5 . . ?
H21A C21 H21B 109.5 . . ?
C19 C21 H21C 109.5 . . ?
H21A C21 H21C 109.5 . . ?
H21B C21 H21C 109.5 . . ?
C19 C22 H22A 109.5 . . ?
C19 C22 H22B 109.5 . . ?
H22A C22 H22B 109.5 . . ?
C19 C22 H22C 109.5 . . ?
H22A C22 H22C 109.5 . . ?
H22B C22 H22C 109.5 . . ?
N3 C23 C24 119.63(14) . . ?
N3 C23 C30 125.15(14) . . ?
C24 C23 C30 115.14(13) . . ?
C25 C24 C29 117.37(16) . . ?
C25 C24 C23 122.35(15) . . ?
C29 C24 C23 119.98(15) . . ?
C24 C25 C26 121.39(17) . . ?
C24 C25 H25 119.3 . . ?
C26 C25 H25 119.3 . . ?
C27 C26 C25 120.11(18) . . ?
C27 C26 H26 119.9 . . ?
C25 C26 H26 119.9 . . ?
C28 C27 C26 119.43(18) . . ?
C28 C27 H27 120.3 . . ?
C26 C27 H27 120.3 . . ?
C27 C28 C29 120.43(19) . . ?
C27 C28 H28 119.8 . . ?
C29 C28 H28 119.8 . . ?
C28 C29 C24 121.26(18) . . ?
C28 C29 H29 119.4 . . ?
C24 C29 H29 119.4 . . ?
C33 C30 C31 108.81(16) . . ?
C33 C30 C32 108.34(16) . . ?
C31 C30 C32 110.13(15) . . ?
C33 C30 C23 112.51(14) . . ?
C31 C30 C23 109.41(14) . . ?
C32 C30 C23 107.62(15) . . ?
C30 C31 H31A 109.5 . . ?
C30 C31 H31B 109.5 . . ?
H31A C31 H31B 109.5 . . ?
C30 C31 H31C 109.5 . . ?
H31A C31 H31C 109.5 . . ?
H31B C31 H31C 109.5 . . ?
C30 C32 H32A 109.5 . . ?
C30 C32 H32B 109.5 . . ?
H32A C32 H32B 109.5 . . ?
C30 C32 H32C 109.5 . . ?
H32A C32 H32C 109.5 . . ?
H32B C32 H32C 109.5 . . ?
C30 C33 H33A 109.5 . . ?
C30 C33 H33B 109.5 . . ?
H33A C33 H33B 109.5 . . ?
C30 C33 H33C 109.5 . . ?
H33A C33 H33C 109.5 . . ?
H33B C33 H33C 109.5 . . ?

loop_
_geom_bond_atom_site_label_1
_geom_bond_atom_site_label_2
_geom_bond_distance
_geom_bond_site_symmetry_2
_geom_bond_publ_flag
Na1 N2 2.3362(15) . ?
Na1 N3 2.3868(15) 2_666 ?
Na1 N1 2.4122(15) . ?
Na1 Na2 3.0761(10) . ?
Na1 Na3 3.1656(9) 2_666 ?
Na2 N3 2.3129(15) . ?
Na2 N1 2.3409(15) . ?
Na2 N2 2.3544(15) . ?
Na2 Na3 3.0909(9) . ?
Na3 N3 2.3721(15) . ?
Na3 N2 2.4041(15) . ?
Na3 N1 2.4503(15) 2_666 ?
Na3 Na1 3.1656(9) 2_666 ?
N1 C1 1.252(2) . ?
N1 Na3 2.4503(15) 2_666 ?
N2 C12 1.256(2) . ?
N3 C23 1.252(2) . ?
N3 Na1 2.3868(15) 2_666 ?
C1 C2 1.531(2) . ?
C1 C8 1.559(2) . ?
C2 C3 1.394(2) . ?
C2 C7 1.398(2) . ?
C3 C4 1.382(3) . ?
C3 H3 0.95 . ?
C4 C5 1.380(3) . ?
C4 H4 0.95 . ?
C5 C6 1.376(3) . ?
C5 H5 0.95 . ?
C6 C7 1.385(2) . ?
C6 H6 0.95 . ?
C7 H7 0.95 . ?
C8 C9 1.515(3) . ?
C8 C10 1.518(3) . ?
C8 C11 1.532(3) . ?
C9 H9A 0.98 . ?
C9 H9B 0.98 . ?
C9 H9C 0.98 . ?
C10 H10A 0.98 . ?
C10 H10B 0.98 . ?
C10 H10C 0.98 . ?
C11 H11A 0.98 . ?
C11 H11B 0.98 . ?
C11 H11C 0.98 . ?
C12 C13 1.528(2) . ?
C12 C19 1.561(2) . ?
C13 C18 1.390(3) . ?
C13 C14 1.395(2) . ?
C14 C15 1.390(3) . ?
C14 H14 0.95 . ?
C15 C16 1.380(3) . ?
C15 H15 0.95 . ?
C16 C17 1.373(3) . ?
C16 H16 0.95 . ?
C17 C18 1.389(3) . ?
C17 H17 0.95 . ?
C18 H18 0.95 . ?
C19 C21 1.525(3) . ?
C19 C20 1.530(3) . ?
C19 C22 1.533(2) . ?
C20 H20A 0.98 . ?
C20 H20B 0.98 . ?
C20 H20C 0.98 . ?
C21 H21A 0.98 . ?
C21 H21B 0.98 . ?
C21 H21C 0.98 . ?
C22 H22A 0.98 . ?
C22 H22B 0.98 . ?
C22 H22C 0.98 . ?
C23 C24 1.531(2) . ?
C23 C30 1.564(2) . ?
C24 C25 1.389(2) . ?
C24 C29 1.391(2) . ?
C25 C26 1.396(2) . ?
C25 H25 0.95 . ?
C26 C27 1.376(3) . ?
C26 H26 0.95 . ?
C27 C28 1.376(3) . ?
C27 H27 0.95 . ?
C28 C29 1.391(3) . ?
C28 H28 0.95 . ?
C29 H29 0.95 . ?
C30 C33 1.531(3) . ?
C30 C31 1.531(2) . ?
C30 C32 1.534(3) . ?
C31 H31A 0.98 . ?
C31 H31B 0.98 . ?
C31 H31C 0.98 . ?
C32 H32A 0.98 . ?
C32 H32B 0.98 . ?
C32 H32C 0.98 . ?
C33 H33A 0.98 . ?
C33 H33B 0.98 . ?
C33 H33C 0.98 . ?
